data_7105566
loop_
_publ_author_name
'Chen, Chao'
'Fr\"ohlich, Roland'
'Kehr, Gerald'
'Erker, Gerhard'

_publ_section_title
;
 Remarkably variable reaction modes of frustrated Lewis pairs with
 non-conjugated terminal diacetylenes.
;
_journal_issue 20
_journal_name_full 'Chemical communications (Cambridge, England)'
_journal_page_first 3580
_journal_page_last 3582
_journal_paper_doi 10.1039/b926830h
_journal_volume 46
_journal_year 2010
_chemical_formula_sum 'C52 H35 B F15 P'
_chemical_formula_weight 986.58
_chemical_name_systematic
;
?
;
_space_group_IT_number 2
_symmetry_cell_setting triclinic
_symmetry_space_group_name_Hall '-P 1'
_symmetry_space_group_name_H-M 'P -1'
_atom_sites_solution_hydrogens geom
_atom_sites_solution_primary direct
_atom_sites_solution_secondary difmap
_audit_creation_method SHELXL-97
_cell_angle_alpha 106.182(2)
_cell_angle_beta 103.094(4)
_cell_angle_gamma 98.528(4)
_cell_formula_units_Z 2
_cell_length_a 10.6583(3)
_cell_length_b 12.9039(5)
_cell_length_c 17.8377(10)
_cell_measurement_reflns_used 7035
_cell_measurement_temperature 223(2)
_cell_measurement_theta_max 68.25
_cell_measurement_theta_min 0.88
_cell_volume 2235.44(18)
_computing_cell_refinement 'Collect (Nonius B.V., 1998)'
_computing_data_collection 'Collect (Nonius B.V., 1998)'
_computing_data_reduction 'Denzo-SMN (Otwinowski & Minor, 1997)'
_computing_molecular_graphics 'XP (BrukerAXS, 2000)'
_computing_publication_material 'SHELXL-97 (Sheldrick, 1997)'
_computing_structure_refinement 'SHELXL-97 (Sheldrick, 1997)'
_computing_structure_solution 'SHELXS-97 (Sheldrick, 1990)'
_diffrn_ambient_temperature 223(2)
_diffrn_measured_fraction_theta_full 0.963
_diffrn_measured_fraction_theta_max 0.963
_diffrn_measurement_device_type 'Nonius KappaCCD APEXII'
_diffrn_measurement_method '\w and \f scans'
_diffrn_radiation_monochromator graphite
_diffrn_radiation_source 'fine-focus sealed tube'
_diffrn_radiation_type CuK\a
_diffrn_radiation_wavelength 1.54178
_diffrn_reflns_av_R_equivalents 0.052
_diffrn_reflns_av_sigmaI/netI 0.0293
_diffrn_reflns_limit_h_max 12
_diffrn_reflns_limit_h_min -10
_diffrn_reflns_limit_k_max 15
_diffrn_reflns_limit_k_min -15
_diffrn_reflns_limit_l_max 20
_diffrn_reflns_limit_l_min -21
_diffrn_reflns_number 29409
_diffrn_reflns_theta_full 66.83
_diffrn_reflns_theta_max 66.83
_diffrn_reflns_theta_min 4.44
_exptl_absorpt_coefficient_mu 1.439
_exptl_absorpt_correction_T_max 0.8694
_exptl_absorpt_correction_T_min 0.6720
_exptl_absorpt_correction_type multi-scan
_exptl_absorpt_process_details 'Denzo (Otwinowski, Borek, Majewski & Minor, 2003)'
_exptl_crystal_colour colourless
_exptl_crystal_density_diffrn 1.466
_exptl_crystal_density_method 'not measured'
_exptl_crystal_description block
_exptl_crystal_F_000 1004
_exptl_crystal_size_max 0.30
_exptl_crystal_size_mid 0.15
_exptl_crystal_size_min 0.10
_refine_diff_density_max 0.246
_refine_diff_density_min -0.333
_refine_diff_density_rms 0.045
_refine_ls_extinction_method none
_refine_ls_goodness_of_fit_ref 1.016
_refine_ls_hydrogen_treatment constr
_refine_ls_matrix_type full
_refine_ls_number_parameters 625
_refine_ls_number_reflns 7651
_refine_ls_number_restraints 0
_refine_ls_restrained_S_all 1.016
_refine_ls_R_factor_all 0.0507
_refine_ls_R_factor_gt 0.0429
_refine_ls_shift/su_max 0.001
_refine_ls_shift/su_mean 0.000
_refine_ls_structure_factor_coef Fsqd
_refine_ls_weighting_details 'calc w=1/[\s^2^(Fo^2^)+(0.0534P)^2^+1.1559P] where P=(Fo^2^+2Fc^2^)/3'
_refine_ls_weighting_scheme calc
_refine_ls_wR_factor_gt 0.1061
_refine_ls_wR_factor_ref 0.1126
_reflns_number_gt 6557
_reflns_number_total 7651
_reflns_threshold_expression >2sigma(I)
_cod_data_source_file b926830h.txt
_cod_data_source_block erk5199
_cod_original_cell_volume 2235.44(16)
_cod_original_sg_symbol_H-M P-1
_cod_database_code 7105566

loop_
_symmetry_equiv_pos_as_xyz
'x, y, z'
'-x, -y, -z'

loop_
_atom_site_label
_atom_site_type_symbol
_atom_site_fract_x
_atom_site_fract_y
_atom_site_fract_z
_atom_site_U_iso_or_equiv
_atom_site_adp_type
_atom_site_occupancy
_atom_site_symmetry_multiplicity
_atom_site_calc_flag
_atom_site_refinement_flags
_atom_site_disorder_assembly
_atom_site_disorder_group
P1 P 0.22093(5) 0.61703(4) 0.29152(3) 0.03109(12) Uani 1 1 d . . .
B1 B 0.0488(2) 0.26409(17) 0.20689(12) 0.0307(4) Uani 1 1 d . . .
C1 C 0.16221(17) 0.47853(15) 0.21919(11) 0.0303(4) Uani 1 1 d . . .
C2 C 0.11073(17) 0.39821(15) 0.24517(11) 0.0297(4) Uani 1 1 d . . .
H2 H 0.1100 0.4262 0.2996 0.036 Uiso 1 1 calc R . .
C3 C 0.1822(2) 0.46970(16) 0.13572(11) 0.0380(4) Uani 1 1 d . . .
H3A H 0.2041 0.5446 0.1327 0.046 Uiso 1 1 calc R . .
H3B H 0.0984 0.4307 0.0941 0.046 Uiso 1 1 calc R . .
C4 C 0.2902(2) 0.40993(17) 0.11517(13) 0.0429(5) Uani 1 1 d . . .
H4A H 0.2920 0.4049 0.0596 0.051 Uiso 1 1 calc R . .
H4B H 0.3763 0.4539 0.1521 0.051 Uiso 1 1 calc R . .
C5 C 0.2696(2) 0.29371(17) 0.12193(13) 0.0410(5) Uani 1 1 d . . .
H5A H 0.3335 0.2557 0.1007 0.049 Uiso 1 1 calc R . .
H5B H 0.2853 0.2990 0.1793 0.049 Uiso 1 1 calc R . .
C6 C 0.1326(2) 0.22791(16) 0.07555(12) 0.0374(4) Uani 1 1 d . . .
H6 H 0.1144 0.1948 0.0190 0.045 Uiso 1 1 calc R . .
C7 C 0.03438(18) 0.21306(15) 0.10915(11) 0.0330(4) Uani 1 1 d . . .
C11 C 0.2101(2) 0.62295(15) 0.39274(12) 0.0375(4) Uani 1 1 d . . .
C12 C 0.3272(2) 0.64998(18) 0.45544(13) 0.0491(5) Uani 1 1 d . . .
H12 H 0.4090 0.6640 0.4444 0.059 Uiso 1 1 calc R . .
C13 C 0.3239(3) 0.6563(2) 0.53366(14) 0.0663(7) Uani 1 1 d . . .
H13 H 0.4031 0.6725 0.5752 0.080 Uiso 1 1 calc R . .
C14 C 0.2045(3) 0.6389(2) 0.55035(15) 0.0700(8) Uani 1 1 d . . .
H14 H 0.2019 0.6425 0.6033 0.084 Uiso 1 1 calc R . .
C15 C 0.0886(3) 0.61628(18) 0.48982(15) 0.0590(7) Uani 1 1 d . . .
H15 H 0.0078 0.6063 0.5027 0.071 Uiso 1 1 calc R . .
C16 C 0.0872(2) 0.60758(16) 0.40991(13) 0.0426(5) Uani 1 1 d . . .
C17 C -0.0446(2) 0.5859(2) 0.34849(16) 0.0544(6) Uani 1 1 d . . .
H17A H -0.1129 0.5472 0.3652 0.082 Uiso 1 1 calc R . .
H17B H -0.0416 0.5409 0.2957 0.082 Uiso 1 1 calc R . .
H17C H -0.0642 0.6558 0.3451 0.082 Uiso 1 1 calc R . .
C21 C 0.39049(18) 0.66487(16) 0.29299(11) 0.0358(4) Uani 1 1 d . . .
C22 C 0.4204(2) 0.75901(17) 0.27049(13) 0.0433(5) Uani 1 1 d . . .
H22 H 0.3541 0.7972 0.2582 0.052 Uiso 1 1 calc R . .
C23 C 0.5459(2) 0.7970(2) 0.26601(14) 0.0528(6) Uani 1 1 d . . .
H23 H 0.5651 0.8609 0.2515 0.063 Uiso 1 1 calc R . .
C24 C 0.6419(2) 0.7404(2) 0.28292(15) 0.0613(7) Uani 1 1 d . . .
H24 H 0.7276 0.7657 0.2801 0.074 Uiso 1 1 calc R . .
C25 C 0.6131(2) 0.6463(2) 0.30406(15) 0.0562(6) Uani 1 1 d . . .
H25 H 0.6802 0.6082 0.3147 0.067 Uiso 1 1 calc R . .
C26 C 0.4889(2) 0.60584(18) 0.31015(12) 0.0430(5) Uani 1 1 d . . .
C27 C 0.4686(2) 0.5020(2) 0.33332(15) 0.0531(6) Uani 1 1 d . . .
H27A H 0.4811 0.4408 0.2917 0.080 Uiso 1 1 calc R . .
H27B H 0.3796 0.4850 0.3382 0.080 Uiso 1 1 calc R . .
H27C H 0.5320 0.5132 0.3850 0.080 Uiso 1 1 calc R . .
C31 C 0.1219(2) 0.70821(16) 0.25969(14) 0.0410(5) Uani 1 1 d . . .
C34 C -0.0451(3) 0.8358(3) 0.2089(3) 0.0838(11) Uani 1 1 d . . .
H34 H -0.1011 0.8797 0.1919 0.101 Uiso 1 1 calc R . .
C35 C 0.0500(3) 0.8784(2) 0.2816(2) 0.0745(9) Uani 1 1 d . . .
H35 H 0.0574 0.9516 0.3139 0.089 Uiso 1 1 calc R . .
C33 C -0.0598(3) 0.7288(3) 0.1603(2) 0.0713(8) Uani 1 1 d . . .
H33 H -0.1254 0.6993 0.1100 0.086 Uiso 1 1 calc R . .
C32 C 0.0234(2) 0.6648(2) 0.18625(15) 0.0516(6) Uani 1 1 d . . .
H32 H 0.0130 0.5912 0.1537 0.062 Uiso 1 1 calc R . .
C36 C 0.1370(2) 0.81793(18) 0.31012(17) 0.0544(6) Uani 1 1 d . . .
C37 C 0.2364(3) 0.8709(2) 0.39153(18) 0.0713(8) Uani 1 1 d . . .
H37A H 0.2445 0.9505 0.4082 0.107 Uiso 1 1 calc R . .
H37B H 0.3214 0.8549 0.3881 0.107 Uiso 1 1 calc R . .
H37C H 0.2079 0.8419 0.4311 0.107 Uiso 1 1 calc R . .
C41 C 0.14862(18) 0.21251(15) 0.26676(11) 0.0334(4) Uani 1 1 d . . .
C42 C 0.1822(2) 0.25720(17) 0.35111(12) 0.0406(5) Uani 1 1 d . . .
F42 F 0.11827(14) 0.33225(10) 0.38684(7) 0.0538(3) Uani 1 1 d . . .
C43 C 0.2752(2) 0.22876(19) 0.40509(14) 0.0525(6) Uani 1 1 d . . .
F43 F 0.30391(17) 0.28045(13) 0.48589(8) 0.0785(5) Uani 1 1 d . . .
C44 C 0.3378(2) 0.1483(2) 0.37578(17) 0.0568(6) Uani 1 1 d . . .
F44 F 0.42961(15) 0.11983(14) 0.42696(12) 0.0863(6) Uani 1 1 d . . .
C45 C 0.3046(2) 0.09637(19) 0.29390(17) 0.0513(6) Uani 1 1 d . . .
F45 F 0.36161(14) 0.01390(12) 0.26349(11) 0.0736(5) Uani 1 1 d . . .
C46 C 0.2131(2) 0.12859(17) 0.24182(13) 0.0410(5) Uani 1 1 d . . .
F46 F 0.18910(14) 0.07145(11) 0.16251(8) 0.0583(4) Uani 1 1 d . . .
C51 C -0.10115(18) 0.24632(14) 0.22063(10) 0.0302(4) Uani 1 1 d . . .
C52 C -0.15542(18) 0.17173(15) 0.25429(11) 0.0336(4) Uani 1 1 d . . .
F52 F -0.08363(11) 0.10477(9) 0.28198(8) 0.0464(3) Uani 1 1 d . . .
C53 C -0.28203(19) 0.15884(16) 0.26222(12) 0.0381(4) Uani 1 1 d . . .
F53 F -0.32629(13) 0.08549(11) 0.29621(9) 0.0589(4) Uani 1 1 d . . .
C54 C -0.36272(19) 0.22325(17) 0.23671(12) 0.0397(5) Uani 1 1 d . . .
F54 F -0.48434(12) 0.21545(12) 0.24675(9) 0.0584(3) Uani 1 1 d . . .
C55 C -0.31567(18) 0.29808(16) 0.20265(12) 0.0377(4) Uani 1 1 d . . .
F55 F -0.39343(12) 0.36221(11) 0.17776(9) 0.0566(3) Uani 1 1 d . . .
C56 C -0.18977(18) 0.30689(15) 0.19449(11) 0.0328(4) Uani 1 1 d . . .
F56 F -0.15261(11) 0.37959(9) 0.15708(7) 0.0423(3) Uani 1 1 d . . .
C61 C -0.09894(19) 0.14998(16) 0.05234(11) 0.0385(4) Uani 1 1 d . . .
C62 C -0.1632(2) 0.05176(18) 0.05716(13) 0.0483(5) Uani 1 1 d . . .
F62 F -0.10168(15) 0.00831(10) 0.11179(9) 0.0618(4) Uani 1 1 d . . .
C63 C -0.2880(3) -0.0047(2) 0.00955(17) 0.0637(7) Uani 1 1 d . . .
F63 F -0.34574(17) -0.09953(13) 0.01802(12) 0.0955(6) Uani 1 1 d . . .
C64 C -0.3539(2) 0.0357(3) -0.04723(17) 0.0736(9) Uani 1 1 d . . .
F64 F -0.47632(15) -0.01896(19) -0.09527(12) 0.1159(8) Uani 1 1 d . . .
C65 C -0.2950(3) 0.1320(3) -0.05495(14) 0.0665(8) Uani 1 1 d . . .
F65 F -0.35879(18) 0.17414(19) -0.10984(10) 0.1034(7) Uani 1 1 d . . .
C66 C -0.1688(2) 0.1879(2) -0.00597(13) 0.0491(5) Uani 1 1 d . . .
F66 F -0.11679(15) 0.28388(13) -0.01488(8) 0.0658(4) Uani 1 1 d . . .
C71 C -0.3990(3) 0.5276(3) 0.06985(18) 0.0740(8) Uani 1 1 d . . .
H71 H -0.3298 0.5470 0.1180 0.089 Uiso 1 1 calc R . .
C72 C -0.4248(3) 0.4265(3) 0.01316(18) 0.0763(8) Uani 1 1 d . . .
H72 H -0.3733 0.3754 0.0218 0.092 Uiso 1 1 calc R . .
C73 C -0.5259(4) 0.3989(3) -0.05671(18) 0.0807(9) Uani 1 1 d . . .
H73 H -0.5438 0.3287 -0.0960 0.097 Uiso 1 1 calc R . .
C81 C 0.1030(4) 0.0907(3) 0.53148(18) 0.0815(9) Uani 1 1 d . . .
H81 H 0.1740 0.1530 0.5530 0.098 Uiso 1 1 calc R . .
C82 C -0.0050(4) 0.0880(2) 0.47191(18) 0.0813(9) Uani 1 1 d . . .
H82 H -0.0085 0.1486 0.4527 0.098 Uiso 1 1 calc R . .
C83 C -0.1080(4) -0.0031(3) 0.44021(18) 0.0824(9) Uani 1 1 d . . .
H83 H -0.1821 -0.0054 0.3990 0.099 Uiso 1 1 calc R . .

loop_
_atom_site_aniso_label
_atom_site_aniso_U_11
_atom_site_aniso_U_22
_atom_site_aniso_U_33
_atom_site_aniso_U_23
_atom_site_aniso_U_13
_atom_site_aniso_U_12
P1 0.0331(3) 0.0273(2) 0.0354(3) 0.01159(19) 0.0127(2) 0.00680(19)
B1 0.0338(11) 0.0294(10) 0.0310(10) 0.0106(8) 0.0113(9) 0.0086(9)
C1 0.0287(9) 0.0307(9) 0.0329(9) 0.0110(8) 0.0097(7) 0.0079(7)
C2 0.0292(9) 0.0326(9) 0.0295(9) 0.0101(7) 0.0106(7) 0.0100(7)
C3 0.0471(11) 0.0351(10) 0.0330(10) 0.0131(8) 0.0131(9) 0.0060(9)
C4 0.0443(11) 0.0468(12) 0.0388(11) 0.0111(9) 0.0219(9) 0.0041(9)
C5 0.0409(11) 0.0433(11) 0.0415(11) 0.0089(9) 0.0211(9) 0.0121(9)
C6 0.0457(11) 0.0363(10) 0.0321(10) 0.0085(8) 0.0153(9) 0.0133(9)
C7 0.0388(10) 0.0288(9) 0.0310(9) 0.0079(7) 0.0100(8) 0.0096(8)
C11 0.0495(12) 0.0270(9) 0.0364(10) 0.0086(8) 0.0167(9) 0.0064(8)
C12 0.0580(14) 0.0430(12) 0.0384(11) 0.0099(9) 0.0101(10) -0.0007(10)
C13 0.0828(19) 0.0615(16) 0.0372(12) 0.0114(11) 0.0060(12) -0.0099(14)
C14 0.107(2) 0.0530(15) 0.0370(13) 0.0056(11) 0.0257(15) -0.0116(15)
C15 0.0868(18) 0.0371(12) 0.0560(15) 0.0063(10) 0.0447(15) 0.0014(12)
C16 0.0557(13) 0.0288(10) 0.0483(12) 0.0094(9) 0.0289(10) 0.0086(9)
C17 0.0466(13) 0.0538(14) 0.0744(16) 0.0231(12) 0.0333(12) 0.0163(11)
C21 0.0343(10) 0.0359(10) 0.0345(10) 0.0084(8) 0.0109(8) 0.0040(8)
C22 0.0433(11) 0.0425(11) 0.0437(11) 0.0138(9) 0.0156(9) 0.0033(9)
C23 0.0495(13) 0.0566(14) 0.0485(13) 0.0191(11) 0.0161(11) -0.0062(11)
C24 0.0372(12) 0.0816(18) 0.0551(14) 0.0172(13) 0.0136(11) -0.0075(12)
C25 0.0327(11) 0.0740(17) 0.0573(14) 0.0173(12) 0.0085(10) 0.0123(11)
C26 0.0369(11) 0.0469(12) 0.0394(11) 0.0087(9) 0.0076(9) 0.0075(9)
C27 0.0454(12) 0.0543(14) 0.0595(14) 0.0199(11) 0.0065(11) 0.0205(11)
C31 0.0428(11) 0.0367(10) 0.0585(13) 0.0262(10) 0.0254(10) 0.0154(9)
C34 0.072(2) 0.080(2) 0.155(3) 0.087(2) 0.061(2) 0.0479(17)
C35 0.082(2) 0.0483(15) 0.136(3) 0.0527(18) 0.069(2) 0.0366(15)
C33 0.0525(15) 0.094(2) 0.099(2) 0.0678(19) 0.0257(14) 0.0319(14)
C32 0.0475(13) 0.0578(14) 0.0660(15) 0.0362(12) 0.0211(11) 0.0216(11)
C36 0.0626(14) 0.0370(11) 0.0849(18) 0.0290(12) 0.0461(14) 0.0179(11)
C37 0.097(2) 0.0329(12) 0.086(2) 0.0062(12) 0.0485(18) 0.0107(13)
C41 0.0303(9) 0.0336(10) 0.0392(10) 0.0159(8) 0.0115(8) 0.0056(8)
C42 0.0428(11) 0.0398(11) 0.0397(11) 0.0170(9) 0.0100(9) 0.0054(9)
F42 0.0792(9) 0.0536(7) 0.0341(6) 0.0151(5) 0.0217(6) 0.0214(7)
C43 0.0509(13) 0.0516(13) 0.0471(13) 0.0269(11) -0.0034(10) -0.0067(11)
F43 0.0964(11) 0.0762(10) 0.0428(8) 0.0272(7) -0.0138(7) -0.0040(9)
C44 0.0375(12) 0.0550(14) 0.0794(18) 0.0447(14) -0.0036(11) 0.0019(10)
F44 0.0547(9) 0.0844(11) 0.1163(14) 0.0673(11) -0.0189(9) 0.0050(8)
C45 0.0364(11) 0.0468(12) 0.0876(18) 0.0410(13) 0.0223(12) 0.0155(10)
F45 0.0603(8) 0.0653(9) 0.1274(14) 0.0566(9) 0.0409(9) 0.0390(7)
C46 0.0400(11) 0.0392(11) 0.0528(12) 0.0223(10) 0.0196(9) 0.0117(9)
F46 0.0804(9) 0.0516(7) 0.0593(8) 0.0201(6) 0.0338(7) 0.0383(7)
C51 0.0341(10) 0.0277(9) 0.0270(9) 0.0067(7) 0.0084(7) 0.0064(7)
C52 0.0364(10) 0.0295(9) 0.0356(10) 0.0116(8) 0.0097(8) 0.0083(8)
F52 0.0461(7) 0.0427(6) 0.0644(8) 0.0330(6) 0.0193(6) 0.0155(5)
C53 0.0388(11) 0.0361(10) 0.0399(10) 0.0150(9) 0.0133(9) 0.0009(8)
F53 0.0511(7) 0.0625(8) 0.0794(9) 0.0443(7) 0.0277(7) 0.0061(6)
C54 0.0298(10) 0.0461(11) 0.0419(11) 0.0123(9) 0.0126(8) 0.0042(9)
F54 0.0348(6) 0.0763(9) 0.0768(9) 0.0358(8) 0.0261(6) 0.0133(6)
C55 0.0327(10) 0.0420(11) 0.0389(10) 0.0144(9) 0.0073(8) 0.0122(8)
F55 0.0407(7) 0.0693(9) 0.0784(9) 0.0423(7) 0.0203(6) 0.0273(6)
C56 0.0356(10) 0.0313(9) 0.0319(9) 0.0115(8) 0.0102(8) 0.0056(8)
F56 0.0396(6) 0.0481(7) 0.0515(7) 0.0318(6) 0.0148(5) 0.0132(5)
C61 0.0397(11) 0.0404(11) 0.0312(10) 0.0031(8) 0.0123(8) 0.0098(9)
C62 0.0504(13) 0.0397(12) 0.0444(12) -0.0032(10) 0.0185(10) 0.0037(10)
F62 0.0818(10) 0.0377(7) 0.0679(9) 0.0167(6) 0.0296(8) 0.0078(6)
C63 0.0545(15) 0.0505(14) 0.0632(16) -0.0173(12) 0.0284(13) -0.0057(12)
F63 0.0856(11) 0.0522(9) 0.1184(14) -0.0217(9) 0.0560(11) -0.0223(8)
C64 0.0408(14) 0.086(2) 0.0557(16) -0.0270(15) 0.0089(12) 0.0031(14)
F64 0.0460(9) 0.1407(17) 0.0870(12) -0.0490(12) -0.0006(8) -0.0037(10)
C65 0.0550(15) 0.096(2) 0.0344(12) 0.0005(13) 0.0021(11) 0.0321(16)
F65 0.0851(12) 0.1546(18) 0.0510(9) 0.0125(10) -0.0110(8) 0.0561(12)
C66 0.0499(13) 0.0576(14) 0.0345(11) 0.0071(10) 0.0093(10) 0.0152(11)
F66 0.0769(10) 0.0792(10) 0.0502(8) 0.0329(7) 0.0130(7) 0.0283(8)
C71 0.0753(18) 0.092(2) 0.0569(16) 0.0365(16) 0.0152(14) 0.0065(16)
C72 0.097(2) 0.088(2) 0.0666(18) 0.0391(17) 0.0373(17) 0.0406(18)
C73 0.121(3) 0.0662(18) 0.0554(17) 0.0181(14) 0.0331(18) 0.0135(18)
C81 0.107(2) 0.0718(19) 0.0530(16) 0.0105(14) 0.0266(17) -0.0066(17)
C82 0.138(3) 0.0580(17) 0.0591(17) 0.0242(14) 0.0393(19) 0.0292(19)
C83 0.095(2) 0.096(2) 0.0575(17) 0.0257(17) 0.0191(16) 0.027(2)

loop_
_atom_type_symbol
_atom_type_description
_atom_type_scat_dispersion_real
_atom_type_scat_dispersion_imag
_atom_type_scat_source
C C 0.0181 0.0091 'International Tables Vol C Tables 4.2.6.8 and 6.1.1.4'
H H 0.0000 0.0000 'International Tables Vol C Tables 4.2.6.8 and 6.1.1.4'
B B 0.0090 0.0039 'International Tables Vol C Tables 4.2.6.8 and 6.1.1.4'
F F 0.0727 0.0534 'International Tables Vol C Tables 4.2.6.8 and 6.1.1.4'
P P 0.2955 0.4335 'International Tables Vol C Tables 4.2.6.8 and 6.1.1.4'

loop_
_geom_angle_atom_site_label_1
_geom_angle_atom_site_label_2
_geom_angle_atom_site_label_3
_geom_angle
_geom_angle_site_symmetry_1
_geom_angle_site_symmetry_3
_geom_angle_publ_flag
C1 P1 C21 107.13(8) . . ?
C1 P1 C31 110.14(9) . . ?
C21 P1 C31 109.31(9) . . ?
C1 P1 C11 112.72(8) . . ?
C21 P1 C11 110.89(9) . . ?
C31 P1 C11 106.64(9) . . ?
C2 B1 C7 113.50(15) . . ?
C2 B1 C51 105.20(14) . . ?
C7 B1 C51 108.79(15) . . ?
C2 B1 C41 103.47(14) . . ?
C7 B1 C41 115.08(15) . . ?
C51 B1 C41 110.29(14) . . ?
C2 C1 C3 128.91(17) . . ?
C2 C1 P1 117.46(14) . . ?
C3 C1 P1 113.61(13) . . ?
C1 C2 B1 136.82(16) . . ?
C1 C2 H2 111.6 . . ?
B1 C2 H2 111.6 . . ?
C1 C3 C4 115.22(16) . . ?
C1 C3 H3A 108.5 . . ?
C4 C3 H3A 108.5 . . ?
C1 C3 H3B 108.5 . . ?
C4 C3 H3B 108.5 . . ?
H3A C3 H3B 107.5 . . ?
C5 C4 C3 112.98(16) . . ?
C5 C4 H4A 109.0 . . ?
C3 C4 H4A 109.0 . . ?
C5 C4 H4B 109.0 . . ?
C3 C4 H4B 109.0 . . ?
H4A C4 H4B 107.8 . . ?
C6 C5 C4 111.20(17) . . ?
C6 C5 H5A 109.4 . . ?
C4 C5 H5A 109.4 . . ?
C6 C5 H5B 109.4 . . ?
C4 C5 H5B 109.4 . . ?
H5A C5 H5B 108.0 . . ?
C7 C6 C5 124.24(17) . . ?
C7 C6 H6 117.9 . . ?
C5 C6 H6 117.9 . . ?
C6 C7 C61 116.81(17) . . ?
C6 C7 B1 124.41(17) . . ?
C61 C7 B1 118.70(16) . . ?
C12 C11 C16 119.83(19) . . ?
C12 C11 P1 118.56(16) . . ?
C16 C11 P1 121.49(16) . . ?
C13 C12 C11 120.7(2) . . ?
C13 C12 H12 119.7 . . ?
C11 C12 H12 119.7 . . ?
C14 C13 C12 119.7(2) . . ?
C14 C13 H13 120.1 . . ?
C12 C13 H13 120.1 . . ?
C13 C14 C15 120.2(2) . . ?
C13 C14 H14 119.9 . . ?
C15 C14 H14 119.9 . . ?
C14 C15 C16 122.0(2) . . ?
C14 C15 H15 119.0 . . ?
C16 C15 H15 119.0 . . ?
C15 C16 C11 117.5(2) . . ?
C15 C16 C17 118.1(2) . . ?
C11 C16 C17 124.43(19) . . ?
C16 C17 H17A 109.5 . . ?
C16 C17 H17B 109.5 . . ?
H17A C17 H17B 109.5 . . ?
C16 C17 H17C 109.5 . . ?
H17A C17 H17C 109.5 . . ?
H17B C17 H17C 109.5 . . ?
C22 C21 C26 119.85(18) . . ?
C22 C21 P1 117.85(15) . . ?
C26 C21 P1 122.13(15) . . ?
C23 C22 C21 121.1(2) . . ?
C23 C22 H22 119.4 . . ?
C21 C22 H22 119.4 . . ?
C24 C23 C22 119.4(2) . . ?
C24 C23 H23 120.3 . . ?
C22 C23 H23 120.3 . . ?
C23 C24 C25 120.1(2) . . ?
C23 C24 H24 120.0 . . ?
C25 C24 H24 120.0 . . ?
C24 C25 C26 122.5(2) . . ?
C24 C25 H25 118.7 . . ?
C26 C25 H25 118.7 . . ?
C25 C26 C21 117.0(2) . . ?
C25 C26 C27 117.9(2) . . ?
C21 C26 C27 125.05(19) . . ?
C26 C27 H27A 109.5 . . ?
C26 C27 H27B 109.5 . . ?
H27A C27 H27B 109.5 . . ?
C26 C27 H27C 109.5 . . ?
H27A C27 H27C 109.5 . . ?
H27B C27 H27C 109.5 . . ?
C32 C31 C36 120.3(2) . . ?
C32 C31 P1 117.95(16) . . ?
C36 C31 P1 121.61(18) . . ?
C35 C34 C33 120.4(3) . . ?
C35 C34 H34 119.8 . . ?
C33 C34 H34 119.8 . . ?
C34 C35 C36 122.7(3) . . ?
C34 C35 H35 118.6 . . ?
C36 C35 H35 118.6 . . ?
C34 C33 C32 119.2(3) . . ?
C34 C33 H33 120.4 . . ?
C32 C33 H33 120.4 . . ?
C31 C32 C33 120.8(3) . . ?
C31 C32 H32 119.6 . . ?
C33 C32 H32 119.6 . . ?
C35 C36 C31 116.7(3) . . ?
C35 C36 C37 118.9(2) . . ?
C31 C36 C37 124.4(2) . . ?
C36 C37 H37A 109.5 . . ?
C36 C37 H37B 109.5 . . ?
H37A C37 H37B 109.5 . . ?
C36 C37 H37C 109.5 . . ?
H37A C37 H37C 109.5 . . ?
H37B C37 H37C 109.5 . . ?
C46 C41 C42 111.91(18) . . ?
C46 C41 B1 126.82(17) . . ?
C42 C41 B1 121.17(16) . . ?
F42 C42 C43 114.62(19) . . ?
F42 C42 C41 120.16(17) . . ?
C43 C42 C41 125.2(2) . . ?
F43 C43 C44 120.3(2) . . ?
F43 C43 C42 120.3(2) . . ?
C44 C43 C42 119.4(2) . . ?
F44 C44 C45 120.8(2) . . ?
F44 C44 C43 120.5(3) . . ?
C45 C44 C43 118.7(2) . . ?
F45 C45 C44 119.9(2) . . ?
F45 C45 C46 119.8(2) . . ?
C44 C45 C46 120.2(2) . . ?
F46 C46 C45 114.57(19) . . ?
F46 C46 C41 120.96(18) . . ?
C45 C46 C41 124.5(2) . . ?
C52 C51 C56 112.50(16) . . ?
C52 C51 B1 127.17(16) . . ?
C56 C51 B1 120.30(15) . . ?
F52 C52 C53 114.97(16) . . ?
F52 C52 C51 120.53(16) . . ?
C53 C52 C51 124.50(17) . . ?
F53 C53 C54 119.62(17) . . ?
F53 C53 C52 120.68(18) . . ?
C54 C53 C52 119.69(17) . . ?
F54 C54 C55 120.31(18) . . ?
F54 C54 C53 120.84(18) . . ?
C55 C54 C53 118.83(17) . . ?
F55 C55 C54 119.48(17) . . ?
F55 C55 C56 120.88(17) . . ?
C54 C55 C56 119.64(18) . . ?
F56 C56 C55 116.00(16) . . ?
F56 C56 C51 119.18(16) . . ?
C55 C56 C51 124.82(17) . . ?
C62 C61 C66 115.2(2) . . ?
C62 C61 C7 121.99(19) . . ?
C66 C61 C7 122.72(19) . . ?
F62 C62 C63 117.3(2) . . ?
F62 C62 C61 119.13(19) . . ?
C63 C62 C61 123.6(2) . . ?
F63 C63 C64 120.0(3) . . ?
F63 C63 C62 120.7(3) . . ?
C64 C63 C62 119.4(3) . . ?
F64 C64 C65 120.0(3) . . ?
F64 C64 C63 120.4(3) . . ?
C65 C64 C63 119.5(2) . . ?
F65 C65 C64 120.6(3) . . ?
F65 C65 C66 119.3(3) . . ?
C64 C65 C66 120.1(3) . . ?
F66 C66 C61 120.28(19) . . ?
F66 C66 C65 117.6(2) . . ?
C61 C66 C65 122.1(2) . . ?
C72 C71 C73 119.7(3) . 2_465 ?
C72 C71 H71 120.2 . . ?
C73 C71 H71 120.2 2_465 . ?
C71 C72 C73 119.7(3) . . ?
C71 C72 H72 120.1 . . ?
C73 C72 H72 120.1 . . ?
C71 C73 C72 120.6(3) 2_465 . ?
C71 C73 H73 119.7 2_465 . ?
C72 C73 H73 119.7 . . ?
C83 C81 C82 120.2(3) 2_556 . ?
C83 C81 H81 119.9 2_556 . ?
C82 C81 H81 119.9 . . ?
C81 C82 C83 119.9(3) . . ?
C81 C82 H82 120.0 . . ?
C83 C82 H82 120.0 . . ?
C81 C83 C82 119.9(3) 2_556 . ?
C81 C83 H83 120.1 2_556 . ?
C82 C83 H83 120.1 . . ?

loop_
_geom_bond_atom_site_label_1
_geom_bond_atom_site_label_2
_geom_bond_distance
_geom_bond_site_symmetry_2
_geom_bond_publ_flag
P1 C1 1.8076(18) . ?
P1 C21 1.8129(19) . ?
P1 C31 1.814(2) . ?
P1 C11 1.8165(19) . ?
B1 C2 1.642(3) . ?
B1 C7 1.645(3) . ?
B1 C51 1.663(3) . ?
B1 C41 1.676(3) . ?
C1 C2 1.343(3) . ?
C1 C3 1.527(3) . ?
C2 H2 0.9400 . ?
C3 C4 1.533(3) . ?
C3 H3A 0.9800 . ?
C3 H3B 0.9800 . ?
C4 C5 1.525(3) . ?
C4 H4A 0.9800 . ?
C4 H4B 0.9800 . ?
C5 C6 1.494(3) . ?
C5 H5A 0.9800 . ?
C5 H5B 0.9800 . ?
C6 C7 1.334(3) . ?
C6 H6 0.9400 . ?
C7 C61 1.501(3) . ?
C11 C12 1.397(3) . ?
C11 C16 1.410(3) . ?
C12 C13 1.383(3) . ?
C12 H12 0.9400 . ?
C13 C14 1.372(4) . ?
C13 H13 0.9400 . ?
C14 C15 1.375(4) . ?
C14 H14 0.9400 . ?
C15 C16 1.395(3) . ?
C15 H15 0.9400 . ?
C16 C17 1.506(3) . ?
C17 H17A 0.9700 . ?
C17 H17B 0.9700 . ?
C17 H17C 0.9700 . ?
C21 C22 1.398(3) . ?
C21 C26 1.412(3) . ?
C22 C23 1.382(3) . ?
C22 H22 0.9400 . ?
C23 C24 1.369(4) . ?
C23 H23 0.9400 . ?
C24 C25 1.381(4) . ?
C24 H24 0.9400 . ?
C25 C26 1.390(3) . ?
C25 H25 0.9400 . ?
C26 C27 1.509(3) . ?
C27 H27A 0.9700 . ?
C27 H27B 0.9700 . ?
C27 H27C 0.9700 . ?
C31 C32 1.387(3) . ?
C31 C36 1.413(3) . ?
C34 C35 1.361(5) . ?
C34 C33 1.375(5) . ?
C34 H34 0.9400 . ?
C35 C36 1.397(4) . ?
C35 H35 0.9400 . ?
C33 C32 1.389(3) . ?
C33 H33 0.9400 . ?
C32 H32 0.9400 . ?
C36 C37 1.495(4) . ?
C37 H37A 0.9700 . ?
C37 H37B 0.9700 . ?
C37 H37C 0.9700 . ?
C41 C46 1.391(3) . ?
C41 C42 1.391(3) . ?
C42 F42 1.363(2) . ?
C42 C43 1.385(3) . ?
C43 F43 1.349(3) . ?
C43 C44 1.363(4) . ?
C44 F44 1.347(3) . ?
C44 C45 1.363(4) . ?
C45 F45 1.348(3) . ?
C45 C46 1.382(3) . ?
C46 F46 1.345(3) . ?
C51 C52 1.391(3) . ?
C51 C56 1.394(3) . ?
C52 F52 1.356(2) . ?
C52 C53 1.379(3) . ?
C53 F53 1.343(2) . ?
C53 C54 1.372(3) . ?
C54 F54 1.341(2) . ?
C54 C55 1.369(3) . ?
C55 F55 1.345(2) . ?
C55 C56 1.374(3) . ?
C56 F56 1.357(2) . ?
C61 C62 1.383(3) . ?
C61 C66 1.384(3) . ?
C62 F62 1.348(3) . ?
C62 C63 1.370(3) . ?
C63 F63 1.349(3) . ?
C63 C64 1.368(5) . ?
C64 F64 1.348(3) . ?
C64 C65 1.364(5) . ?
C65 F65 1.350(3) . ?
C65 C66 1.386(4) . ?
C66 F66 1.346(3) . ?
C71 C72 1.354(4) . ?
C71 C73 1.363(4) 2_465 ?
C71 H71 0.9400 . ?
C72 C73 1.368(4) . ?
C72 H72 0.9400 . ?
C73 C71 1.363(4) 2_465 ?
C73 H73 0.9400 . ?
C81 C83 1.362(5) 2_556 ?
C81 C82 1.367(5) . ?
C81 H81 0.9400 . ?
C82 C83 1.368(5) . ?
C82 H82 0.9400 . ?
C83 C81 1.362(5) 2_556 ?
C83 H83 0.9400 . ?

loop_
_geom_torsion_atom_site_label_1
_geom_torsion_atom_site_label_2
_geom_torsion_atom_site_label_3
_geom_torsion_atom_site_label_4
_geom_torsion
_geom_torsion_site_symmetry_1
_geom_torsion_site_symmetry_2
_geom_torsion_site_symmetry_3
_geom_torsion_site_symmetry_4
_geom_torsion_publ_flag
C21 P1 C1 C2 126.19(15) . . . . ?
C31 P1 C1 C2 -115.02(15) . . . . ?
C11 P1 C1 C2 3.95(17) . . . . ?
C21 P1 C1 C3 -52.39(15) . . . . ?
C31 P1 C1 C3 66.40(15) . . . . ?
C11 P1 C1 C3 -174.63(13) . . . . ?
C3 C1 C2 B1 -0.1(3) . . . . ?
P1 C1 C2 B1 -178.47(17) . . . . ?
C7 B1 C2 C1 -5.7(3) . . . . ?
C51 B1 C2 C1 -124.5(2) . . . . ?
C41 B1 C2 C1 119.8(2) . . . . ?
C2 C1 C3 C4 -70.2(3) . . . . ?
P1 C1 C3 C4 108.16(16) . . . . ?
C1 C3 C4 C5 55.5(2) . . . . ?
C3 C4 C5 C6 51.0(2) . . . . ?
C4 C5 C6 C7 -99.3(2) . . . . ?
C5 C6 C7 C61 176.49(18) . . . . ?
C5 C6 C7 B1 -0.4(3) . . . . ?
C2 B1 C7 C6 52.9(2) . . . . ?
C51 B1 C7 C6 169.62(17) . . . . ?
C41 B1 C7 C6 -66.1(2) . . . . ?
C2 B1 C7 C61 -123.96(18) . . . . ?
C51 B1 C7 C61 -7.2(2) . . . . ?
C41 B1 C7 C61 117.09(18) . . . . ?
C1 P1 C11 C12 113.40(16) . . . . ?
C21 P1 C11 C12 -6.71(19) . . . . ?
C31 P1 C11 C12 -125.62(17) . . . . ?
C1 P1 C11 C16 -70.48(17) . . . . ?
C21 P1 C11 C16 169.41(15) . . . . ?
C31 P1 C11 C16 50.50(18) . . . . ?
C16 C11 C12 C13 3.3(3) . . . . ?
P1 C11 C12 C13 179.51(19) . . . . ?
C11 C12 C13 C14 -1.8(4) . . . . ?
C12 C13 C14 C15 -0.6(4) . . . . ?
C13 C14 C15 C16 1.5(4) . . . . ?
C14 C15 C16 C11 0.0(3) . . . . ?
C14 C15 C16 C17 -178.2(2) . . . . ?
C12 C11 C16 C15 -2.4(3) . . . . ?
P1 C11 C16 C15 -178.45(15) . . . . ?
C12 C11 C16 C17 175.7(2) . . . . ?
P1 C11 C16 C17 -0.4(3) . . . . ?
C1 P1 C21 C22 118.99(16) . . . . ?
C31 P1 C21 C22 -0.33(19) . . . . ?
C11 P1 C21 C22 -117.63(16) . . . . ?
C1 P1 C21 C26 -56.31(18) . . . . ?
C31 P1 C21 C26 -175.64(16) . . . . ?
C11 P1 C21 C26 67.07(18) . . . . ?
C26 C21 C22 C23 -1.1(3) . . . . ?
P1 C21 C22 C23 -176.56(16) . . . . ?
C21 C22 C23 C24 0.8(3) . . . . ?
C22 C23 C24 C25 0.1(4) . . . . ?
C23 C24 C25 C26 -0.8(4) . . . . ?
C24 C25 C26 C21 0.5(3) . . . . ?
C24 C25 C26 C27 179.7(2) . . . . ?
C22 C21 C26 C25 0.5(3) . . . . ?
P1 C21 C26 C25 175.68(16) . . . . ?
C22 C21 C26 C27 -178.7(2) . . . . ?
P1 C21 C26 C27 -3.5(3) . . . . ?
C1 P1 C31 C32 -2.99(19) . . . . ?
C21 P1 C31 C32 114.46(17) . . . . ?
C11 P1 C31 C32 -125.61(17) . . . . ?
C1 P1 C31 C36 172.57(16) . . . . ?
C21 P1 C31 C36 -69.98(19) . . . . ?
C11 P1 C31 C36 49.95(19) . . . . ?
C33 C34 C35 C36 0.5(4) . . . . ?
C35 C34 C33 C32 0.1(4) . . . . ?
C36 C31 C32 C33 1.4(3) . . . . ?
P1 C31 C32 C33 176.99(18) . . . . ?
C34 C33 C32 C31 -1.0(4) . . . . ?
C34 C35 C36 C31 -0.2(4) . . . . ?
C34 C35 C36 C37 -178.7(2) . . . . ?
C32 C31 C36 C35 -0.7(3) . . . . ?
P1 C31 C36 C35 -176.20(17) . . . . ?
C32 C31 C36 C37 177.7(2) . . . . ?
P1 C31 C36 C37 2.2(3) . . . . ?
C2 B1 C41 C46 -128.02(19) . . . . ?
C7 B1 C41 C46 -3.6(3) . . . . ?
C51 B1 C41 C46 119.90(19) . . . . ?
C2 B1 C41 C42 48.0(2) . . . . ?
C7 B1 C41 C42 172.34(17) . . . . ?
C51 B1 C41 C42 -64.1(2) . . . . ?
C46 C41 C42 F42 -173.09(17) . . . . ?
B1 C41 C42 F42 10.4(3) . . . . ?
C46 C41 C42 C43 4.3(3) . . . . ?
B1 C41 C42 C43 -172.20(18) . . . . ?
F42 C42 C43 F43 -5.0(3) . . . . ?
C41 C42 C43 F43 177.43(19) . . . . ?
F42 C42 C43 C44 175.17(19) . . . . ?
C41 C42 C43 C44 -2.4(3) . . . . ?
F43 C43 C44 F44 -0.4(3) . . . . ?
C42 C43 C44 F44 179.36(19) . . . . ?
F43 C43 C44 C45 178.8(2) . . . . ?
C42 C43 C44 C45 -1.4(3) . . . . ?
F44 C44 C45 F45 1.5(3) . . . . ?
C43 C44 C45 F45 -177.73(19) . . . . ?
F44 C44 C45 C46 -178.04(19) . . . . ?
C43 C44 C45 C46 2.7(3) . . . . ?
F45 C45 C46 F46 0.2(3) . . . . ?
C44 C45 C46 F46 179.72(19) . . . . ?
F45 C45 C46 C41 -179.98(18) . . . . ?
C44 C45 C46 C41 -0.5(3) . . . . ?
C42 C41 C46 F46 176.92(17) . . . . ?
B1 C41 C46 F46 -6.8(3) . . . . ?
C42 C41 C46 C45 -2.9(3) . . . . ?
B1 C41 C46 C45 173.40(18) . . . . ?
C2 B1 C51 C52 -130.46(18) . . . . ?
C7 B1 C51 C52 107.6(2) . . . . ?
C41 B1 C51 C52 -19.5(2) . . . . ?
C2 B1 C51 C56 52.1(2) . . . . ?
C7 B1 C51 C56 -69.8(2) . . . . ?
C41 B1 C51 C56 163.07(16) . . . . ?
C56 C51 C52 F52 179.13(16) . . . . ?
B1 C51 C52 F52 1.5(3) . . . . ?
C56 C51 C52 C53 -0.7(3) . . . . ?
B1 C51 C52 C53 -178.26(18) . . . . ?
F52 C52 C53 F53 0.8(3) . . . . ?
C51 C52 C53 F53 -179.35(18) . . . . ?
F52 C52 C53 C54 179.46(17) . . . . ?
C51 C52 C53 C54 -0.7(3) . . . . ?
F53 C53 C54 F54 1.3(3) . . . . ?
C52 C53 C54 F54 -177.30(18) . . . . ?
F53 C53 C54 C55 179.60(18) . . . . ?
C52 C53 C54 C55 1.0(3) . . . . ?
F54 C54 C55 F55 -1.4(3) . . . . ?
C53 C54 C55 F55 -179.65(18) . . . . ?
F54 C54 C55 C56 178.50(18) . . . . ?
C53 C54 C55 C56 0.2(3) . . . . ?
F55 C55 C56 F56 -2.8(3) . . . . ?
C54 C55 C56 F56 177.32(17) . . . . ?
F55 C55 C56 C51 178.06(17) . . . . ?
C54 C55 C56 C51 -1.8(3) . . . . ?
C52 C51 C56 F56 -177.16(15) . . . . ?
B1 C51 C56 F56 0.6(2) . . . . ?
C52 C51 C56 C55 2.0(3) . . . . ?
B1 C51 C56 C55 179.74(17) . . . . ?
C6 C7 C61 C62 119.3(2) . . . . ?
B1 C7 C61 C62 -63.6(2) . . . . ?
C6 C7 C61 C66 -63.6(3) . . . . ?
B1 C7 C61 C66 113.5(2) . . . . ?
C66 C61 C62 F62 179.34(18) . . . . ?
C7 C61 C62 F62 -3.4(3) . . . . ?
C66 C61 C62 C63 -1.2(3) . . . . ?
C7 C61 C62 C63 176.09(19) . . . . ?
F62 C62 C63 F63 0.3(3) . . . . ?
C61 C62 C63 F63 -179.18(19) . . . . ?
F62 C62 C63 C64 -179.5(2) . . . . ?
C61 C62 C63 C64 1.1(3) . . . . ?
F63 C63 C64 F64 -0.3(3) . . . . ?
C62 C63 C64 F64 179.4(2) . . . . ?
F63 C63 C64 C65 179.6(2) . . . . ?
C62 C63 C64 C65 -0.7(4) . . . . ?
F64 C64 C65 F65 0.8(4) . . . . ?
C63 C64 C65 F65 -179.1(2) . . . . ?
F64 C64 C65 C66 -179.6(2) . . . . ?
C63 C64 C65 C66 0.5(4) . . . . ?
C62 C61 C66 F66 178.68(18) . . . . ?
C7 C61 C66 F66 1.4(3) . . . . ?
C62 C61 C66 C65 1.0(3) . . . . ?
C7 C61 C66 C65 -176.28(19) . . . . ?
F65 C65 C66 F66 1.2(3) . . . . ?
C64 C65 C66 F66 -178.4(2) . . . . ?
F65 C65 C66 C61 179.0(2) . . . . ?
C64 C65 C66 C61 -0.7(4) . . . . ?
C73 C71 C72 C73 -0.1(5) 2_465 . . . ?
C71 C72 C73 C71 0.1(5) . . . 2_465 ?
C83 C81 C82 C83 -0.4(5) 2_556 . . . ?
C81 C82 C83 C81 0.4(5) . . . 2_556 ?
